data_7023435
loop_
_publ_author_name
'Duan, Peng-Cheng'
'Wang, Zhao-Yang'
'Chen, Jing-Huo'
'Yang, Guang'
'Raptis, Raphael G.'

_publ_section_title
;
 Trigonal prismatic Cu(i) and Ag(i) pyrazolato nanocage hosts:
 encapsulation of S8 and hydrocarbon guests.
;
_journal_issue 42
_journal_name_full 'Dalton transactions (Cambridge, England : 2003)'
_journal_page_first 14951
_journal_page_last 14954
_journal_paper_doi 10.1039/c3dt51332g
_journal_volume 42
_journal_year 2013
_chemical_formula_sum 'C128 H92 Ag6 Cl6 N12 S8'
_chemical_formula_weight 2914.54
_chemical_name_systematic
; 
 ? 
;
_space_group_IT_number 2
_symmetry_cell_setting triclinic
_symmetry_space_group_name_Hall '-P 1'
_symmetry_space_group_name_H-M 'P -1'
_atom_sites_solution_hydrogens geom
_atom_sites_solution_primary direct
_atom_sites_solution_secondary difmap
_audit_creation_method SHELXL-97
_cell_angle_alpha 89.38(3)
_cell_angle_beta 71.00(3)
_cell_angle_gamma 60.76(3)
_cell_formula_units_Z 2
_cell_length_a 17.177(3)
_cell_length_b 17.497(4)
_cell_length_c 24.759(5)
_cell_measurement_reflns_used 17906
_cell_measurement_temperature 153(2)
_cell_measurement_theta_max 29.0911
_cell_measurement_theta_min 2.3292
_cell_volume 6039(3)
_computing_cell_refinement 'CrystalClear (Rigaku Inc., 2008)'
_computing_data_collection 'CrystalClear (Rigaku Inc., 2008)'
_computing_data_reduction 'CrystalClear (Rigaku Inc., 2008)'
_computing_molecular_graphics 'Bruker SHELXTL'
_computing_publication_material 'Bruker SHELXTL'
_computing_structure_refinement 'SHELXL-97 (Sheldrick, 1997)'
_computing_structure_solution 'SHELXS-97 (Sheldrick, 1990)'
_diffrn_ambient_temperature 153(2)
_diffrn_measured_fraction_theta_full 0.992
_diffrn_measured_fraction_theta_max 0.992
_diffrn_measurement_device_type CCD
_diffrn_measurement_method dtprofit.ref
_diffrn_radiation_monochromator graphite
_diffrn_radiation_source 'fine-focus sealed tube'
_diffrn_radiation_type MoK\a
_diffrn_radiation_wavelength 0.71073
_diffrn_reflns_av_R_equivalents 0.0746
_diffrn_reflns_av_unetI/netI 0.0989
_diffrn_reflns_limit_h_max 20
_diffrn_reflns_limit_h_min -20
_diffrn_reflns_limit_k_max 21
_diffrn_reflns_limit_k_min -21
_diffrn_reflns_limit_l_max 29
_diffrn_reflns_limit_l_min -29
_diffrn_reflns_number 54346
_diffrn_reflns_theta_full 25.35
_diffrn_reflns_theta_max 25.35
_diffrn_reflns_theta_min 2.01
_exptl_absorpt_coefficient_mu 1.280
_exptl_absorpt_correction_T_max 0.8935
_exptl_absorpt_correction_T_min 0.8668
_exptl_absorpt_correction_type multi-scan
_exptl_absorpt_process_details 'CrystalClear (Rigaku Inc., 2008)'
_exptl_crystal_colour colorless
_exptl_crystal_density_diffrn 1.603
_exptl_crystal_density_method 'not measured'
_exptl_crystal_description prism
_exptl_crystal_F_000 2912
_exptl_crystal_size_max 0.12
_exptl_crystal_size_mid 0.12
_exptl_crystal_size_min 0.09
_refine_diff_density_max 1.511
_refine_diff_density_min -1.063
_refine_diff_density_rms 0.147
_refine_ls_extinction_method none
_refine_ls_goodness_of_fit_ref 1.081
_refine_ls_hydrogen_treatment constr
_refine_ls_matrix_type full
_refine_ls_number_parameters 1552
_refine_ls_number_reflns 21952
_refine_ls_number_restraints 1056
_refine_ls_restrained_S_all 1.068
_refine_ls_R_factor_all 0.1383
_refine_ls_R_factor_gt 0.0934
_refine_ls_shift/su_max 0.055
_refine_ls_shift/su_mean 0.001
_refine_ls_structure_factor_coef Fsqd
_refine_ls_weighting_details 'calc w=1/[\s^2^(Fo^2^)+(0.0000P)^2^+79.0000P] where P=(Fo^2^+2Fc^2^)/3'
_refine_ls_weighting_scheme calc
_refine_ls_wR_factor_gt 0.1647
_refine_ls_wR_factor_ref 0.1851
_reflns_number_gt 14487
_reflns_number_total 21952
_reflns_threshold_expression >2sigma(I)
_cod_data_source_file c3dt51332g.txt
_cod_data_source_block AgdipzS
_cod_original_cell_volume 6039(2)
_cod_original_sg_symbol_H-M P-1
_cod_database_code 7023435

loop_
_symmetry_equiv_pos_as_xyz
'x, y, z'
'-x, -y, -z'

loop_
_atom_site_label
_atom_site_type_symbol
_atom_site_fract_x
_atom_site_fract_y
_atom_site_fract_z
_atom_site_U_iso_or_equiv
_atom_site_adp_type
_atom_site_occupancy
_atom_site_symmetry_multiplicity
_atom_site_calc_flag
_atom_site_refinement_flags
_atom_site_disorder_assembly
_atom_site_disorder_group
Ag1 Ag 0.25446(5) 0.67150(5) 0.41094(4) 0.0360(2) Uani 1 1 d . . .
Ag2 Ag 0.07888(6) 0.88697(5) 0.40897(4) 0.0380(2) Uani 1 1 d . . .
Ag3 Ag 0.30118(6) 0.84417(6) 0.40643(4) 0.0469(2) Uani 1 1 d . . .
Ag4 Ag 0.47421(5) 0.57777(6) 0.09095(4) 0.0396(2) Uani 1 1 d . . .
Ag5 Ag 0.29969(6) 0.78758(5) 0.09655(4) 0.0422(2) Uani 1 1 d . . .
Ag6 Ag 0.52968(5) 0.74541(5) 0.08053(4) 0.0400(2) Uani 1 1 d . . .
N1 N 0.1152(5) 0.7017(5) 0.4244(3) 0.0323(19) Uani 1 1 d . . .
N2 N 0.0524(5) 0.7829(5) 0.4145(4) 0.0337(19) Uani 1 1 d . . .
N3 N 0.1066(6) 0.9905(5) 0.4103(4) 0.039(2) Uani 1 1 d . . .
N4 N 0.1943(6) 0.9728(6) 0.4090(4) 0.046(2) Uani 1 1 d . . .
N5 N 0.4041(5) 0.7150(5) 0.4072(4) 0.034(2) Uani 1 1 d . . .
N6 N 0.3897(6) 0.6458(5) 0.4021(4) 0.037(2) Uani 1 1 d . . .
N7 N 0.3458(6) 0.5977(6) 0.0886(3) 0.035(2) Uani 1 1 d . . .
N8 N 0.2714(6) 0.6837(6) 0.0959(4) 0.038(2) Uani 1 1 d . . .
N9 N 0.3349(6) 0.8869(6) 0.0838(4) 0.040(2) Uani 1 1 d . . .
N10 N 0.4167(6) 0.8744(5) 0.0907(4) 0.036(2) Uani 1 1 d . . .
N11 N 0.6343(6) 0.6150(5) 0.0753(4) 0.035(2) Uani 1 1 d . . .
N12 N 0.6077(6) 0.5524(6) 0.0872(4) 0.038(2) Uani 1 1 d . . .
C1 C 0.0818(7) 0.6459(6) 0.4254(4) 0.030(2) Uani 1 1 d . . .
C2 C -0.0031(7) 0.6909(7) 0.4140(4) 0.034(2) Uani 1 1 d . . .
C3 C -0.0206(7) 0.7760(7) 0.4086(4) 0.036(2) Uani 1 1 d . . .
C4 C -0.0667(6) 0.6543(6) 0.4129(4) 0.033(2) Uani 1 1 d . . .
H4A H -0.0555 0.6073 0.4371 0.039 Uiso 1 1 calc R . .
H4B H -0.1343 0.7029 0.4320 0.039 Uiso 1 1 calc R . .
C5 C -0.0554(7) 0.6161(6) 0.3549(4) 0.032(2) Uani 1 1 d . . .
C6 C -0.1193(7) 0.5905(7) 0.3517(4) 0.034(2) Uani 1 1 d . . .
H6A H -0.1672 0.5950 0.3866 0.041 Uiso 1 1 calc R . .
C7 C -0.1147(7) 0.5592(7) 0.3001(4) 0.036(2) Uani 1 1 d . . .
H7A H -0.1580 0.5406 0.2996 0.043 Uiso 1 1 calc R . .
C8 C -0.0462(6) 0.5538(6) 0.2469(4) 0.031(2) Uani 1 1 d . . .
C9 C 0.0211(7) 0.5783(6) 0.2489(4) 0.031(2) Uani 1 1 d . . .
C10 C 0.0138(6) 0.6079(6) 0.3041(4) 0.031(2) Uani 1 1 d . . .
H10A H 0.0591 0.6230 0.3061 0.037 Uiso 1 1 calc R . .
C11 C -0.0392(7) 0.5239(7) 0.1914(4) 0.036(2) Uani 1 1 d . . .
H11A H -0.0818 0.5053 0.1892 0.043 Uiso 1 1 calc R . .
C12 C 0.0256(7) 0.5212(6) 0.1419(4) 0.033(2) Uani 1 1 d . . .
H12A H 0.0281 0.5007 0.1056 0.040 Uiso 1 1 calc R . .
C13 C 0.0913(7) 0.5489(6) 0.1430(4) 0.033(2) Uani 1 1 d . . .
C14 C 0.0892(6) 0.5743(6) 0.1959(4) 0.032(2) Uani 1 1 d . . .
H14A H 0.1346 0.5897 0.1972 0.039 Uiso 1 1 calc R . .
C15 C 0.1557(7) 0.5546(7) 0.0856(4) 0.035(2) Uani 1 1 d . . .
H15A H 0.1147 0.5926 0.0646 0.042 Uiso 1 1 calc R . .
H15B H 0.1985 0.4942 0.0615 0.042 Uiso 1 1 calc R . .
C16 C 0.1934(7) 0.6798(7) 0.0974(4) 0.033(2) Uani 1 1 d . . .
C17 C 0.2175(7) 0.5918(7) 0.0911(4) 0.035(2) Uani 1 1 d . . .
C18 C 0.3126(7) 0.5420(6) 0.0851(4) 0.032(2) Uani 1 1 d . . .
C19 C 0.0494(7) 1.0780(7) 0.4182(5) 0.038(2) Uani 1 1 d . . .
C20 C 0.0988(7) 1.1205(7) 0.4215(4) 0.033(2) Uani 1 1 d . . .
C21 C 0.1925(8) 1.0503(7) 0.4140(5) 0.038(2) Uani 1 1 d . . .
C22 C 0.0640(8) 1.2185(7) 0.4236(4) 0.041(3) Uani 1 1 d . . .
H22A H 0.0925 1.2354 0.4466 0.049 Uiso 1 1 calc R . .
H22B H -0.0065 1.2527 0.4442 0.049 Uiso 1 1 calc R . .
C23 C 0.0878(6) 1.2455(6) 0.3645(4) 0.029(2) Uani 1 1 d . . .
C24 C 0.0601(7) 1.3361(6) 0.3630(5) 0.036(2) Uani 1 1 d . . .
H24A H 0.0262 1.3776 0.3984 0.043 Uiso 1 1 calc R . .
C25 C 0.0809(6) 1.3642(6) 0.3127(4) 0.033(2) Uani 1 1 d . . .
H25A H 0.0616 1.4252 0.3129 0.040 Uiso 1 1 calc R . .
C26 C 0.1307(6) 1.3049(6) 0.2597(4) 0.029(2) Uani 1 1 d . . .
C27 C 0.1585(7) 1.2123(7) 0.2587(4) 0.034(2) Uani 1 1 d . . .
C28 C 0.1355(6) 1.1868(6) 0.3133(4) 0.030(2) Uani 1 1 d . . .
H28A H 0.1541 1.1262 0.3145 0.036 Uiso 1 1 calc R . .
C29 C 0.1550(7) 1.3291(6) 0.2050(5) 0.036(2) Uani 1 1 d . . .
H29A H 0.1371 1.3896 0.2037 0.043 Uiso 1 1 calc R . .
C30 C 0.2025(7) 1.2710(7) 0.1538(4) 0.034(2) Uani 1 1 d . . .
H30A H 0.2168 1.2913 0.1182 0.041 Uiso 1 1 calc R . .
C31 C 0.2308(7) 1.1803(7) 0.1537(5) 0.035(2) Uani 1 1 d . . .
C32 C 0.2080(7) 1.1530(6) 0.2051(4) 0.032(2) Uani 1 1 d . . .
H32A H 0.2260 1.0923 0.2050 0.039 Uiso 1 1 calc R . .
C33 C 0.2890(7) 1.1177(6) 0.0954(4) 0.039(2) Uani 1 1 d . . .
H33A H 0.2498 1.1389 0.0708 0.046 Uiso 1 1 calc R . .
H33B H 0.3460 1.1232 0.0766 0.046 Uiso 1 1 calc R . .
C34 C 0.2791(7) 0.9755(7) 0.0857(5) 0.036(2) Uani 1 1 d . . .
C35 C 0.3231(7) 1.0208(7) 0.0948(4) 0.036(2) Uani 1 1 d . . .
C36 C 0.4100(7) 0.9549(7) 0.0966(4) 0.038(2) Uani 1 1 d . . .
C37 C 0.4922(7) 0.6812(7) 0.4110(4) 0.033(2) Uani 1 1 d . . .
C38 C 0.5342(6) 0.5907(6) 0.4084(4) 0.028(2) Uani 1 1 d . . .
C39 C 0.4684(7) 0.5703(7) 0.4029(4) 0.032(2) Uani 1 1 d . . .
C40 C 0.6305(7) 0.5271(7) 0.4113(4) 0.037(2) Uani 1 1 d . . .
H40A H 0.6235 0.4849 0.4366 0.044 Uiso 1 1 calc R . .
H40B H 0.6491 0.5615 0.4304 0.044 Uiso 1 1 calc R . .
C41 C 0.7115(7) 0.4739(7) 0.3545(5) 0.035(2) Uani 1 1 d . . .
C42 C 0.8008(7) 0.4043(7) 0.3558(5) 0.036(2) Uani 1 1 d . . .
H42A H 0.8069 0.3928 0.3923 0.043 Uiso 1 1 calc R . .
C43 C 0.8768(7) 0.3545(7) 0.3064(5) 0.038(2) Uani 1 1 d . . .
H43A H 0.9345 0.3081 0.3092 0.045 Uiso 1 1 calc R . .
C44 C 0.8729(6) 0.3691(6) 0.2520(4) 0.031(2) Uani 1 1 d . . .
C45 C 0.7840(6) 0.4382(6) 0.2479(4) 0.030(2) Uani 1 1 d . . .
C46 C 0.7066(7) 0.4880(7) 0.3006(5) 0.037(2) Uani 1 1 d . . .
H46A H 0.6478 0.5337 0.2987 0.044 Uiso 1 1 calc R . .
C47 C 0.9514(7) 0.3213(7) 0.1982(5) 0.038(3) Uani 1 1 d . . .
H47A H 1.0106 0.2748 0.1992 0.046 Uiso 1 1 calc R . .
C48 C 0.9452(7) 0.3394(6) 0.1460(5) 0.034(2) Uani 1 1 d . . .
H48A H 0.9997 0.3066 0.1114 0.041 Uiso 1 1 calc R . .
C49 C 0.8571(7) 0.4076(6) 0.1427(4) 0.033(2) Uani 1 1 d . . .
C50 C 0.7805(6) 0.4550(6) 0.1925(4) 0.030(2) Uani 1 1 d . . .
H50A H 0.7224 0.5012 0.1901 0.036 Uiso 1 1 calc R . .
C51 C 0.8568(6) 0.4234(7) 0.0821(4) 0.035(2) Uani 1 1 d . . .
H51A H 0.9019 0.4443 0.0643 0.042 Uiso 1 1 calc R . .
H51B H 0.8813 0.3658 0.0582 0.042 Uiso 1 1 calc R . .
C52 C 0.6837(7) 0.4762(7) 0.0896(4) 0.036(2) Uani 1 1 d . . .
C53 C 0.7603(7) 0.4897(7) 0.0797(4) 0.031(2) Uani 1 1 d . . .
C54 C 0.7277(7) 0.5750(7) 0.0708(5) 0.036(2) Uani 1 1 d . . .
C55 C 0.1328(7) 0.5568(7) 0.4400(5) 0.034(2) Uani 1 1 d . . .
C56 C 0.1722(7) 0.5462(7) 0.4816(4) 0.039(3) Uani 1 1 d . . .
H56A H 0.1662 0.5964 0.5012 0.047 Uiso 1 1 calc R . .
C57 C 0.2211(8) 0.4626(8) 0.4954(5) 0.048(3) Uani 1 1 d . . .
H57A H 0.2499 0.4558 0.5234 0.057 Uiso 1 1 calc R . .
C58 C 0.2280(8) 0.3895(8) 0.4689(5) 0.051(3) Uani 1 1 d . . .
H58A H 0.2605 0.3327 0.4788 0.061 Uiso 1 1 calc R . .
C59 C 0.1870(8) 0.4000(8) 0.4276(6) 0.051(3) Uani 1 1 d . . .
H59A H 0.1904 0.3504 0.4093 0.062 Uiso 1 1 calc R . .
C60 C 0.1400(7) 0.4848(6) 0.4128(5) 0.038(2) Uani 1 1 d . . .
H60A H 0.1132 0.4918 0.3837 0.045 Uiso 1 1 calc R . .
C61 C -0.1019(7) 0.8530(6) 0.4001(4) 0.034(2) Uani 1 1 d . . .
C62 C -0.1417(8) 0.8454(8) 0.3614(6) 0.054(3) Uani 1 1 d . . .
H62A H -0.1156 0.7894 0.3385 0.065 Uiso 1 1 calc R . .
C63 C -0.2207(10) 0.9212(10) 0.3565(7) 0.075(4) Uani 1 1 d . . .
H63A H -0.2481 0.9161 0.3300 0.090 Uiso 1 1 calc R . .
C64 C -0.2584(10) 1.0012(10) 0.3888(9) 0.088(6) Uani 1 1 d . . .
H64A H -0.3141 1.0513 0.3864 0.105 Uiso 1 1 calc R . .
C65 C -0.2171(10) 1.0101(9) 0.4246(7) 0.076(4) Uani 1 1 d . . .
H65A H -0.2406 1.0671 0.4453 0.091 Uiso 1 1 calc R . .
C66 C -0.1395(7) 0.9346(7) 0.4306(5) 0.049(3) Uani 1 1 d . . .
H66A H -0.1122 0.9407 0.4569 0.059 Uiso 1 1 calc R . .
C67 C 0.1012(7) 0.7629(7) 0.1074(5) 0.038(2) Uani 1 1 d . . .
C68 C 0.0959(10) 0.8399(9) 0.0905(7) 0.074(4) Uani 1 1 d . . .
H68A H 0.1534 0.8386 0.0683 0.089 Uiso 1 1 calc R . .
C69 C 0.0086(11) 0.9198(10) 0.1049(8) 0.096(6) Uani 1 1 d . . .
H69A H 0.0069 0.9717 0.0920 0.115 Uiso 1 1 calc R . .
C70 C -0.0723(11) 0.9231(11) 0.1367(9) 0.104(7) Uani 1 1 d . . .
H70A H -0.1311 0.9786 0.1484 0.125 Uiso 1 1 calc R . .
C71 C -0.0726(9) 0.8489(11) 0.1528(8) 0.095(6) Uani 1 1 d . . .
H71A H -0.1312 0.8512 0.1734 0.114 Uiso 1 1 calc R . .
C72 C 0.0142(8) 0.7699(8) 0.1387(7) 0.072(4) Uani 1 1 d . . .
H72A H 0.0141 0.7183 0.1509 0.087 Uiso 1 1 calc R . .
C73 C 0.3781(7) 0.4440(7) 0.0761(4) 0.037(2) Uani 1 1 d . . .
C74 C 0.3444(8) 0.3866(7) 0.0960(5) 0.043(3) Uani 1 1 d . . .
H74A H 0.2780 0.4109 0.1176 0.052 Uiso 1 1 calc R . .
C75 C 0.4050(8) 0.2960(8) 0.0851(6) 0.060(4) Uani 1 1 d . . .
H75A H 0.3799 0.2593 0.1004 0.072 Uiso 1 1 calc R . .
C76 C 0.5002(8) 0.2577(7) 0.0529(5) 0.048(3) Uani 1 1 d . . .
H76A H 0.5408 0.1948 0.0438 0.058 Uiso 1 1 calc R . .
C77 C 0.5361(8) 0.3122(8) 0.0340(5) 0.046(3) Uani 1 1 d . . .
H77A H 0.6032 0.2863 0.0136 0.055 Uiso 1 1 calc R . .
C78 C 0.4761(7) 0.4054(7) 0.0438(4) 0.039(3) Uani 1 1 d . . .
H78A H 0.5020 0.4417 0.0287 0.047 Uiso 1 1 calc R . .
C79 C -0.0469(8) 1.1201(7) 0.4129(5) 0.045(3) Uani 1 1 d . . .
C80 C -0.0508(9) 1.1013(10) 0.3597(7) 0.076(4) Uani 1 1 d . . .
H80A H 0.0054 1.0578 0.3291 0.091 Uiso 1 1 calc R . .
C81 C -0.1391(10) 1.1475(11) 0.3516(7) 0.089(5) Uani 1 1 d . . .
H81A H -0.1430 1.1357 0.3155 0.107 Uiso 1 1 calc R . .
C82 C -0.2219(9) 1.2119(9) 0.3980(7) 0.072(4) Uani 1 1 d . . .
H82A H -0.2816 1.2436 0.3930 0.086 Uiso 1 1 calc R . .
C83 C -0.2165(10) 1.2277(10) 0.4474(7) 0.074(4) Uani 1 1 d . . .
H83A H -0.2722 1.2706 0.4785 0.088 Uiso 1 1 calc R . .
C84 C -0.1285(9) 1.1814(9) 0.4545(6) 0.063(4) Uani 1 1 d . . .
H84A H -0.1264 1.1941 0.4910 0.076 Uiso 1 1 calc R . .
C85 C 0.2762(6) 1.0567(6) 0.4088(5) 0.071(3) Uani 1 1 d GU . .
C86 C 0.2715(6) 1.1170(6) 0.4477(4) 0.082(4) Uani 1 1 d GU . .
H86A H 0.2131 1.1545 0.4791 0.099 Uiso 1 1 calc R . .
C87 C 0.3523(7) 1.1222(6) 0.4406(5) 0.093(4) Uani 1 1 d GU . .
H87A H 0.3491 1.1634 0.4672 0.112 Uiso 1 1 calc R . .
C88 C 0.4379(6) 1.0672(7) 0.3947(5) 0.102(4) Uani 1 1 d GU . .
H88A H 0.4931 1.0708 0.3899 0.122 Uiso 1 1 calc R . .
C89 C 0.4426(6) 1.0070(7) 0.3558(5) 0.117(5) Uani 1 1 d GU . .
H89A H 0.5010 0.9694 0.3244 0.141 Uiso 1 1 calc R . .
C90 C 0.3618(7) 1.0017(6) 0.3629(4) 0.099(4) Uani 1 1 d GU . .
H90A H 0.3650 0.9605 0.3363 0.118 Uiso 1 1 calc R . .
C91 C 0.1934(8) 1.0109(7) 0.0686(5) 0.048(3) Uani 1 1 d . . .
C92 C 0.1091(8) 1.0888(8) 0.0995(7) 0.065(4) Uani 1 1 d . . .
H92A H 0.1021 1.1167 0.1349 0.078 Uiso 1 1 calc R . .
C93 C 0.0348(9) 1.1259(9) 0.0788(7) 0.080(5) Uani 1 1 d . . .
H93A H -0.0233 1.1791 0.1004 0.096 Uiso 1 1 calc R . .
C94 C 0.0442(10) 1.0861(9) 0.0266(7) 0.077(5) Uani 1 1 d . . .
H94A H -0.0059 1.1129 0.0118 0.093 Uiso 1 1 calc R . .
C95 C 0.1278(10) 1.0068(9) -0.0032(7) 0.070(4) Uani 1 1 d . . .
H95A H 0.1345 0.9775 -0.0379 0.084 Uiso 1 1 calc R . .
C96 C 0.2019(9) 0.9704(8) 0.0178(6) 0.060(4) Uani 1 1 d . . .
H96A H 0.2595 0.9165 -0.0032 0.071 Uiso 1 1 calc R . .
C97 C 0.4882(5) 0.9675(6) 0.1016(4) 0.055(3) Uani 1 1 d GU . .
C98 C 0.4648(4) 1.0364(6) 0.1425(4) 0.083(4) Uani 1 1 d GU . .
H98A H 0.4003 1.0731 0.1685 0.099 Uiso 1 1 calc R . .
C99 C 0.5356(6) 1.0516(6) 0.1455(4) 0.091(4) Uani 1 1 d GU . .
H99A H 0.5196 1.0987 0.1735 0.109 Uiso 1 1 calc R . .
C100 C 0.6299(5) 0.9979(7) 0.1075(4) 0.083(4) Uani 1 1 d GU . .
H10B H 0.6784 1.0083 0.1095 0.100 Uiso 1 1 calc R . .
C101 C 0.6534(4) 0.9289(6) 0.0665(4) 0.080(4) Uani 1 1 d GU . .
H10C H 0.7178 0.8922 0.0405 0.096 Uiso 1 1 calc R . .
C102 C 0.5825(6) 0.9137(6) 0.0635(4) 0.076(3) Uani 1 1 d GU . .
H10D H 0.5986 0.8666 0.0355 0.091 Uiso 1 1 calc R . .
C103 C 0.5237(8) 0.7438(7) 0.4206(5) 0.046(3) Uani 1 1 d . . .
C104 C 0.6181(8) 0.7220(8) 0.3895(6) 0.052(3) Uani 1 1 d . . .
H10E H 0.6617 0.6682 0.3620 0.062 Uiso 1 1 calc R . .
C105 C 0.6474(9) 0.7804(8) 0.3996(6) 0.056(3) Uani 1 1 d . . .
H10F H 0.7119 0.7651 0.3795 0.068 Uiso 1 1 calc R . .
C106 C 0.5856(9) 0.8586(9) 0.4374(7) 0.072(4) Uani 1 1 d . . .
H10G H 0.6066 0.8981 0.4425 0.087 Uiso 1 1 calc R . .
C107 C 0.4924(9) 0.8811(9) 0.4686(7) 0.071(4) Uani 1 1 d . . .
H10H H 0.4492 0.9359 0.4951 0.086 Uiso 1 1 calc R . .
C108 C 0.4620(8) 0.8224(8) 0.4608(6) 0.054(3) Uani 1 1 d . . .
H10I H 0.3985 0.8366 0.4832 0.065 Uiso 1 1 calc R . .
C109 C 0.4701(6) 0.4853(7) 0.3989(4) 0.032(2) Uani 1 1 d . . .
C110 C 0.4989(8) 0.4248(7) 0.4348(5) 0.045(3) Uani 1 1 d . . .
H11B H 0.5197 0.4374 0.4630 0.054 Uiso 1 1 calc R . .
C111 C 0.4983(9) 0.3456(8) 0.4308(6) 0.061(4) Uani 1 1 d . . .
H11C H 0.5191 0.3047 0.4557 0.073 Uiso 1 1 calc R . .
C112 C 0.4676(10) 0.3272(9) 0.3909(6) 0.064(4) Uani 1 1 d . . .
H11D H 0.4671 0.2734 0.3881 0.077 Uiso 1 1 calc R . .
C113 C 0.4369(10) 0.3871(9) 0.3539(7) 0.074(4) Uani 1 1 d . . .
H11E H 0.4158 0.3744 0.3260 0.089 Uiso 1 1 calc R . .
C114 C 0.4381(8) 0.4651(7) 0.3591(5) 0.051(3) Uani 1 1 d . . .
H11F H 0.4164 0.5065 0.3347 0.061 Uiso 1 1 calc R . .
C115 C 0.6773(7) 0.3972(5) 0.1017(4) 0.061(3) Uani 1 1 d GU . .
C116 C 0.7442(6) 0.3164(6) 0.0640(4) 0.069(3) Uani 1 1 d GU . .
H11G H 0.7928 0.3131 0.0302 0.083 Uiso 1 1 calc R . .
C117 C 0.7399(7) 0.2404(5) 0.0759(4) 0.083(4) Uani 1 1 d GU . .
H11H H 0.7856 0.1852 0.0501 0.100 Uiso 1 1 calc R . .
C118 C 0.6687(8) 0.2452(6) 0.1254(5) 0.112(5) Uani 1 1 d GU . .
H11I H 0.6658 0.1933 0.1335 0.135 Uiso 1 1 calc R . .
C119 C 0.6018(8) 0.3260(7) 0.1631(4) 0.126(5) Uani 1 1 d GU . .
H11J H 0.5532 0.3293 0.1970 0.151 Uiso 1 1 calc R . .
C120 C 0.6061(7) 0.4020(5) 0.1513(4) 0.103(5) Uani 1 1 d GU . .
H12B H 0.5604 0.4572 0.1771 0.124 Uiso 1 1 calc R . .
C121 C 0.7779(7) 0.6258(7) 0.0561(4) 0.035(2) Uani 1 1 d . . .
C122 C 0.8301(8) 0.6274(8) 0.0887(5) 0.050(3) Uani 1 1 d . . .
H12C H 0.8313 0.5974 0.1209 0.060 Uiso 1 1 calc R . .
C123 C 0.8806(8) 0.6726(8) 0.0747(5) 0.051(3) Uani 1 1 d . . .
H12D H 0.9126 0.6758 0.0987 0.061 Uiso 1 1 calc R . .
C124 C 0.8840(7) 0.7119(8) 0.0267(6) 0.052(3) Uani 1 1 d . . .
H12E H 0.9198 0.7410 0.0161 0.063 Uiso 1 1 calc R . .
C125 C 0.8339(9) 0.7082(8) -0.0063(6) 0.056(3) Uani 1 1 d . . .
H12F H 0.8360 0.7348 -0.0400 0.067 Uiso 1 1 calc R . .
C126 C 0.7812(8) 0.6670(7) 0.0085(5) 0.047(3) Uani 1 1 d . . .
H12G H 0.7465 0.6670 -0.0146 0.057 Uiso 1 1 calc R . .
C127 C 0.6289(16) 0.7845(13) 0.2457(12) 0.107(10) Uani 0.331(7) 1 d PDU A 1
H12H H 0.5875 0.8203 0.2858 0.128 Uiso 0.331(7) 1 calc PR A 1
Cl1 Cl 0.5870(12) 0.8507(10) 0.1986(7) 0.117(6) Uani 0.331(7) 1 d PDU A 1
Cl2 Cl 0.6168(12) 0.6936(9) 0.2428(7) 0.117(5) Uani 0.331(7) 1 d PDU A 1
Cl3 Cl 0.7439(16) 0.7557(14) 0.2355(15) 0.105(6) Uani 0.331(7) 1 d PDU A 1
C12B C 0.6805(19) 0.8283(16) 0.2119(17) 0.102(11) Uani 0.169(7) 1 d PDU . 2
H12I H 0.7207 0.8142 0.1697 0.123 Uiso 0.169(7) 1 calc PR A 2
Cl1B Cl 0.577(2) 0.832(2) 0.2164(13) 0.080(6) Uani 0.169(7) 1 d PDU . 2
Cl2B Cl 0.6596(18) 0.9289(16) 0.2390(11) 0.104(8) Uani 0.169(7) 1 d PDU . 2
Cl3B Cl 0.745(3) 0.744(2) 0.243(3) 0.116(12) Uani 0.169(7) 1 d PDU . 2
C128 C 0.7403(11) 0.2035(7) 0.2353(8) 0.088(8) Uani 0.444(4) 1 d PDU B 1
H12J H 0.7069 0.2206 0.2069 0.105 Uiso 0.444(4) 1 calc PR B 1
Cl4 Cl 0.6922(5) 0.2980(4) 0.2837(3) 0.062(2) Uani 0.444(4) 1 d PDU B 1
Cl5 Cl 0.7205(7) 0.1244(5) 0.2675(4) 0.100(3) Uani 0.444(4) 1 d PDU B 1
Cl6 Cl 0.8596(6) 0.1608(6) 0.1965(4) 0.110(4) Uani 0.444(4) 1 d PDU B 1
C12D C 0.723(3) 0.120(3) 0.232(2) 0.081(12) Uani 0.056(4) 1 d PDU . 2
H12K H 0.6897 0.1602 0.2082 0.098 Uiso 0.056(4) 1 calc PR B 2
Cl4B Cl 0.668(4) 0.178(4) 0.302(2) 0.080(11) Uani 0.056(4) 1 d PDU . 2
Cl5B Cl 0.710(4) 0.029(4) 0.228(3) 0.084(11) Uani 0.056(4) 1 d PDU . 2
Cl6B Cl 0.841(3) 0.091(4) 0.203(2) 0.073(10) Uani 0.056(4) 1 d PDU . 2
C129 C 0.3530(9) 0.3035(9) 0.2363(10) 0.157(12) Uani 0.503(7) 1 d PDU C 1
H12L H 0.3352 0.2848 0.2063 0.189 Uiso 0.503(7) 1 calc PR C 1
Cl9 Cl 0.2711(6) 0.4144(7) 0.2635(5) 0.132(4) Uani 0.503(7) 1 d PDU C 1
Cl8 Cl 0.4662(6) 0.2860(9) 0.2023(5) 0.170(5) Uani 0.503(7) 1 d PDU C 1
Cl7 Cl 0.3497(7) 0.2394(7) 0.2890(6) 0.143(4) Uani 0.503(7) 1 d PDU C 1
C12C C 0.3858(10) 0.2495(13) 0.2891(12) 0.150(10) Uani 0.497(7) 1 d PDU C 2
H12M H 0.3612 0.2870 0.3277 0.180 Uiso 0.497(7) 1 calc PR C 2
Cl7B Cl 0.3337(7) 0.1857(8) 0.2990(5) 0.129(4) Uani 0.497(7) 1 d PDU C 2
Cl8B Cl 0.5078(6) 0.1854(8) 0.2685(5) 0.154(5) Uani 0.497(7) 1 d PDU C 2
Cl9B Cl 0.3519(7) 0.3209(8) 0.2423(5) 0.126(4) Uani 0.497(7) 1 d PDU C 2
S1 S 0.3838(4) 0.7044(4) 0.2661(2) 0.119(2) Uani 1 1 d . . .
S2 S 0.3453(3) 0.6262(3) 0.23514(19) 0.0890(13) Uani 1 1 d . . .
S3 S 0.2053(3) 0.6722(3) 0.28432(17) 0.0757(11) Uani 1 1 d . . .
S4 S 0.1210(3) 0.7518(3) 0.24138(17) 0.0759(11) Uani 1 1 d . . .
S5 S 0.0663(3) 0.8815(3) 0.27378(18) 0.0882(13) Uani 1 1 d . . .
S6 S 0.1506(3) 0.9232(3) 0.21775(18) 0.0885(13) Uani 1 1 d . . .
S7 S 0.2471(4) 0.9148(4) 0.2523(2) 0.1109(17) Uani 1 1 d . . .
S8 S 0.3739(4) 0.7985(4) 0.2135(2) 0.1170(19) Uani 1 1 d . . .

loop_
_atom_site_aniso_label
_atom_site_aniso_U_11
_atom_site_aniso_U_22
_atom_site_aniso_U_33
_atom_site_aniso_U_23
_atom_site_aniso_U_13
_atom_site_aniso_U_12
Ag1 0.0298(4) 0.0375(5) 0.0470(5) 0.0083(4) -0.0184(4) -0.0190(4)
Ag2 0.0422(4) 0.0317(4) 0.0516(5) 0.0102(4) -0.0241(4) -0.0229(4)
Ag3 0.0415(5) 0.0326(5) 0.0780(7) 0.0155(4) -0.0331(5) -0.0203(4)
Ag4 0.0333(4) 0.0455(5) 0.0503(5) 0.0068(4) -0.0204(4) -0.0244(4)
Ag5 0.0387(4) 0.0371(5) 0.0573(6) 0.0025(4) -0.0194(4) -0.0228(4)
Ag6 0.0331(4) 0.0350(5) 0.0526(5) 0.0062(4) -0.0201(4) -0.0153(4)
N1 0.028(4) 0.031(5) 0.038(5) 0.008(4) -0.015(4) -0.014(4)
N2 0.032(4) 0.036(5) 0.042(5) 0.010(4) -0.017(4) -0.021(4)
N3 0.046(5) 0.033(5) 0.053(6) 0.013(4) -0.029(5) -0.025(4)
N4 0.044(5) 0.040(5) 0.070(7) 0.017(5) -0.027(5) -0.029(5)
N5 0.027(4) 0.032(5) 0.046(5) 0.010(4) -0.013(4) -0.017(4)
N6 0.037(5) 0.034(5) 0.050(6) 0.009(4) -0.021(4) -0.022(4)
N7 0.035(5) 0.048(6) 0.037(5) 0.006(4) -0.014(4) -0.032(4)
N8 0.035(5) 0.033(5) 0.047(5) 0.007(4) -0.017(4) -0.017(4)
N9 0.037(5) 0.033(5) 0.059(6) 0.003(4) -0.024(4) -0.020(4)
N10 0.035(5) 0.032(5) 0.035(5) 0.000(4) -0.014(4) -0.014(4)
N11 0.033(4) 0.035(5) 0.045(5) 0.013(4) -0.020(4) -0.020(4)
N12 0.035(5) 0.042(5) 0.047(5) 0.011(4) -0.020(4) -0.024(4)
C1 0.036(5) 0.030(5) 0.036(6) 0.003(4) -0.019(5) -0.020(5)
C2 0.030(5) 0.047(6) 0.029(5) 0.009(5) -0.015(4) -0.020(5)
C3 0.039(6) 0.033(6) 0.037(6) 0.002(5) -0.015(5) -0.020(5)
C4 0.023(5) 0.029(5) 0.048(6) 0.000(5) -0.011(4) -0.016(4)
C5 0.033(5) 0.031(6) 0.034(6) 0.008(4) -0.015(5) -0.016(5)
C6 0.026(5) 0.040(6) 0.039(6) 0.001(5) -0.015(4) -0.018(5)
C7 0.028(5) 0.042(6) 0.050(7) 0.006(5) -0.017(5) -0.025(5)
C8 0.029(5) 0.031(5) 0.045(6) 0.013(5) -0.024(5) -0.018(4)
C9 0.037(5) 0.038(6) 0.038(6) 0.014(5) -0.023(5) -0.028(5)
C10 0.029(5) 0.034(6) 0.045(6) 0.011(5) -0.023(5) -0.022(5)
C11 0.034(5) 0.045(6) 0.045(6) 0.012(5) -0.023(5) -0.027(5)
C12 0.031(5) 0.033(6) 0.040(6) 0.003(5) -0.016(5) -0.018(5)
C13 0.031(5) 0.030(5) 0.042(6) 0.000(5) -0.020(5) -0.015(5)
C14 0.029(5) 0.036(6) 0.051(6) 0.011(5) -0.022(5) -0.025(5)
C15 0.039(6) 0.040(6) 0.037(6) 0.015(5) -0.023(5) -0.023(5)
C16 0.040(6) 0.045(6) 0.030(5) 0.003(5) -0.017(5) -0.030(5)
C17 0.035(5) 0.041(6) 0.035(6) 0.003(5) -0.021(5) -0.018(5)
C18 0.032(5) 0.029(5) 0.041(6) 0.000(5) -0.015(5) -0.019(5)
C19 0.043(6) 0.028(6) 0.045(6) 0.012(5) -0.020(5) -0.017(5)
C20 0.051(6) 0.037(6) 0.025(5) 0.011(4) -0.020(5) -0.028(5)
C21 0.047(6) 0.035(6) 0.047(7) 0.013(5) -0.028(5) -0.026(5)
C22 0.056(7) 0.028(6) 0.039(6) 0.005(5) -0.019(5) -0.020(5)
C23 0.024(5) 0.032(5) 0.039(6) 0.007(5) -0.016(4) -0.018(4)
C24 0.035(5) 0.029(6) 0.049(7) 0.000(5) -0.015(5) -0.021(5)
C25 0.028(5) 0.025(5) 0.045(6) 0.008(5) -0.015(5) -0.011(4)
C26 0.028(5) 0.033(5) 0.032(5) 0.012(5) -0.016(4) -0.017(4)
C27 0.046(6) 0.042(6) 0.040(6) 0.019(5) -0.029(5) -0.033(5)
C28 0.034(5) 0.018(5) 0.039(6) 0.003(4) -0.017(5) -0.010(4)
C29 0.035(5) 0.024(5) 0.056(7) 0.006(5) -0.025(5) -0.016(5)
C30 0.035(5) 0.045(6) 0.037(6) 0.016(5) -0.021(5) -0.027(5)
C31 0.030(5) 0.034(6) 0.049(7) 0.007(5) -0.020(5) -0.018(5)
C32 0.040(6) 0.016(5) 0.043(6) 0.002(4) -0.019(5) -0.013(4)
C33 0.045(6) 0.032(6) 0.043(6) 0.005(5) -0.017(5) -0.022(5)
C34 0.029(5) 0.028(6) 0.053(7) 0.004(5) -0.019(5) -0.013(5)
C35 0.038(6) 0.037(6) 0.029(5) -0.001(5) -0.010(5) -0.018(5)
C36 0.044(6) 0.041(6) 0.030(6) 0.004(5) -0.015(5) -0.021(5)
C37 0.031(5) 0.035(6) 0.045(6) 0.008(5) -0.019(5) -0.022(5)
C38 0.024(5) 0.029(5) 0.031(5) 0.006(4) -0.010(4) -0.012(4)
C39 0.027(5) 0.033(6) 0.028(5) 0.001(4) -0.011(4) -0.008(4)
C40 0.034(5) 0.045(6) 0.031(6) 0.000(5) -0.017(5) -0.017(5)
C41 0.029(5) 0.046(6) 0.047(6) 0.014(5) -0.020(5) -0.027(5)
C42 0.038(6) 0.037(6) 0.040(6) 0.012(5) -0.021(5) -0.021(5)
C43 0.025(5) 0.045(6) 0.048(7) 0.015(5) -0.024(5) -0.016(5)
C44 0.024(5) 0.026(5) 0.046(6) 0.008(5) -0.020(5) -0.011(4)
C45 0.025(5) 0.035(6) 0.037(6) 0.011(5) -0.016(4) -0.018(4)
C46 0.033(5) 0.038(6) 0.054(7) 0.014(5) -0.026(5) -0.022(5)
C47 0.021(5) 0.031(6) 0.058(7) -0.001(5) -0.015(5) -0.009(4)
C48 0.032(5) 0.027(5) 0.039(6) 0.003(5) -0.011(5) -0.014(5)
C49 0.032(5) 0.029(5) 0.042(6) 0.005(5) -0.014(5) -0.019(5)
C50 0.020(5) 0.025(5) 0.051(6) 0.010(5) -0.022(5) -0.010(4)
C51 0.023(5) 0.030(6) 0.048(6) 0.008(5) -0.015(5) -0.009(4)
C52 0.041(6) 0.043(6) 0.038(6) 0.014(5) -0.028(5) -0.024(5)
C53 0.032(5) 0.034(6) 0.029(5) -0.003(4) -0.011(4) -0.017(5)
C54 0.028(5) 0.032(6) 0.051(7) 0.000(5) -0.025(5) -0.013(5)
C55 0.031(5) 0.033(6) 0.051(7) 0.010(5) -0.023(5) -0.020(5)
C56 0.047(6) 0.047(7) 0.043(6) 0.015(5) -0.029(5) -0.029(6)
C57 0.044(6) 0.064(8) 0.055(7) 0.031(6) -0.031(6) -0.034(6)
C58 0.051(7) 0.049(7) 0.072(9) 0.028(7) -0.030(6) -0.035(6)
C59 0.055(7) 0.038(7) 0.082(9) 0.019(6) -0.037(7) -0.031(6)
C60 0.045(6) 0.026(5) 0.054(7) 0.014(5) -0.030(5) -0.020(5)
C61 0.034(5) 0.023(5) 0.043(6) 0.010(5) -0.013(5) -0.013(4)
C62 0.056(7) 0.051(7) 0.087(10) 0.037(7) -0.052(7) -0.035(6)
C63 0.064(9) 0.076(11) 0.108(13) 0.043(10) -0.060(9) -0.035(8)
C64 0.043(8) 0.041(9) 0.163(18) 0.023(10) -0.044(10) -0.006(7)
C65 0.064(9) 0.048(9) 0.093(12) 0.017(8) -0.014(9) -0.021(8)
C66 0.034(6) 0.044(7) 0.046(7) 0.011(6) -0.006(5) -0.009(5)
C67 0.034(5) 0.041(6) 0.052(7) 0.010(5) -0.023(5) -0.025(5)
C68 0.054(8) 0.053(9) 0.120(13) 0.038(9) -0.035(8) -0.029(7)
C69 0.071(10) 0.067(10) 0.142(16) 0.063(11) -0.035(11) -0.033(9)
C70 0.054(9) 0.063(11) 0.174(19) 0.042(12) -0.024(11) -0.025(8)
C71 0.039(7) 0.084(12) 0.158(17) 0.051(12) -0.040(9) -0.026(8)
C72 0.038(7) 0.041(7) 0.130(13) 0.013(8) -0.028(8) -0.016(6)
C73 0.038(6) 0.053(7) 0.038(6) 0.012(5) -0.017(5) -0.034(5)
C74 0.045(6) 0.034(6) 0.056(7) 0.014(5) -0.017(6) -0.025(5)
C75 0.037(6) 0.041(7) 0.100(11) 0.012(7) -0.016(7) -0.025(6)
C76 0.049(7) 0.031(6) 0.053(7) 0.000(5) -0.014(6) -0.015(5)
C77 0.044(6) 0.049(7) 0.038(6) -0.003(5) -0.006(5) -0.025(6)
C78 0.039(6) 0.043(7) 0.034(6) 0.000(5) -0.006(5) -0.024(5)
C79 0.042(6) 0.036(6) 0.056(8) 0.008(6) -0.022(6) -0.015(5)
C80 0.045(7) 0.070(10) 0.087(11) -0.015(8) -0.025(7) -0.009(7)
C81 0.063(10) 0.105(13) 0.087(12) 0.009(10) -0.034(9) -0.031(10)
C82 0.045(8) 0.062(9) 0.099(12) 0.013(9) -0.027(8) -0.020(7)
C83 0.062(9) 0.072(10) 0.065(10) 0.009(8) -0.036(8) -0.011(8)
C84 0.067(9) 0.065(9) 0.047(8) 0.002(7) -0.013(7) -0.031(8)
C85 0.062(6) 0.051(6) 0.147(10) 0.041(6) -0.073(6) -0.042(5)
C86 0.078(7) 0.056(6) 0.156(10) 0.039(7) -0.076(7) -0.046(5)
C87 0.090(7) 0.062(7) 0.166(10) 0.025(7) -0.080(7) -0.046(6)
C88 0.075(7) 0.078(8) 0.189(11) 0.022(7) -0.069(7) -0.052(6)
C89 0.082(7) 0.082(8) 0.190(11) 0.011(8) -0.056(8) -0.040(7)
C90 0.070(7) 0.070(7) 0.181(10) 0.024(7) -0.061(7) -0.044(6)
C91 0.046(7) 0.038(7) 0.072(8) -0.002(6) -0.025(6) -0.027(6)
C92 0.041(7) 0.049(8) 0.099(11) -0.004(8) -0.027(7) -0.019(6)
C93 0.055(8) 0.038(8) 0.144(15) -0.016(8) -0.052(9) -0.012(6)
C94 0.061(9) 0.045(8) 0.140(15) 0.006(9) -0.063(10) -0.021(7)
C95 0.077(10) 0.059(9) 0.096(11) 0.012(8) -0.051(9) -0.039(8)
C96 0.056(8) 0.050(8) 0.090(10) 0.009(7) -0.047(7) -0.027(6)
C97 0.040(5) 0.065(7) 0.067(7) 0.001(5) -0.019(5) -0.032(5)
C98 0.050(6) 0.096(8) 0.101(8) -0.014(7) -0.022(6) -0.039(6)
C99 0.057(6) 0.099(8) 0.109(8) -0.011(7) -0.019(6) -0.042(6)
C100 0.050(6) 0.097(8) 0.097(8) -0.001(7) -0.013(6) -0.042(6)
C101 0.047(6) 0.097(8) 0.090(8) -0.006(7) -0.012(6) -0.040(6)
C102 0.048(6) 0.095(8) 0.087(7) -0.003(6) -0.019(6) -0.042(6)
C103 0.046(6) 0.038(6) 0.065(8) 0.008(6) -0.024(6) -0.026(6)
C104 0.043(6) 0.042(7) 0.073(9) 0.001(6) -0.027(6) -0.019(6)
C105 0.046(7) 0.051(8) 0.088(10) 0.016(7) -0.027(7) -0.035(6)
C106 0.059(8) 0.050(8) 0.128(13) 0.003(8) -0.046(9) -0.035(7)
C107 0.055(8) 0.048(8) 0.112(12) -0.013(8) -0.031(8) -0.026(7)
C108 0.039(6) 0.041(7) 0.084(9) -0.004(7) -0.030(6) -0.017(6)
C109 0.027(5) 0.033(6) 0.036(6) 0.003(5) -0.010(4) -0.015(5)
C110 0.044(6) 0.044(7) 0.044(7) 0.012(6) -0.016(5) -0.021(6)
C111 0.070(9) 0.050(8) 0.059(8) 0.025(7) -0.016(7) -0.033(7)
C112 0.077(9) 0.053(8) 0.086(10) 0.022(8) -0.034(8) -0.047(8)
C113 0.078(10) 0.064(10) 0.099(12) 0.015(9) -0.046(9) -0.041(8)
C114 0.054(7) 0.036(7) 0.068(8) 0.012(6) -0.028(6) -0.024(6)
C115 0.071(6) 0.058(6) 0.091(8) 0.015(6) -0.039(6) -0.053(5)
C116 0.083(7) 0.057(6) 0.095(8) 0.018(6) -0.050(6) -0.045(6)
C117 0.096(8) 0.061(7) 0.107(8) 0.008(6) -0.042(7) -0.048(6)
C118 0.126(9) 0.060(7) 0.122(9) 0.023(7) -0.018(8) -0.044(7)
C119 0.133(9) 0.075(8) 0.122(9) 0.020(7) -0.003(8) -0.048(7)
C120 0.117(8) 0.061(7) 0.114(9) 0.021(7) -0.008(7) -0.053(6)
C121 0.034(5) 0.038(6) 0.043(6) 0.015(5) -0.021(5) -0.021(5)
C122 0.051(7) 0.069(8) 0.057(8) 0.033(7) -0.035(6) -0.042(7)
C123 0.048(7) 0.060(8) 0.076(9) 0.037(7) -0.041(7) -0.039(6)
C124 0.037(6) 0.053(7) 0.091(10) 0.031(7) -0.038(6) -0.032(6)
C125 0.064(8) 0.050(8) 0.072(9) 0.032(7) -0.041(7) -0.033(7)
C126 0.042(6) 0.050(7) 0.063(8) 0.018(6) -0.033(6) -0.025(6)
C127 0.119(13) 0.116(13) 0.073(13) 0.048(12) -0.032(12) -0.054(12)
Cl1 0.132(10) 0.109(9) 0.092(10) 0.080(7) -0.044(8) -0.047(8)
Cl2 0.184(11) 0.098(9) 0.112(10) 0.035(7) -0.067(9) -0.094(8)
Cl3 0.100(9) 0.142(11) 0.046(11) 0.014(8) -0.035(7) -0.038(8)
C12B 0.112(13) 0.115(14) 0.076(13) 0.038(13) -0.031(13) -0.059(13)
Cl1B 0.097(11) 0.115(13) 0.082(13) 0.043(11) -0.047(10) -0.084(9)
Cl2B 0.100(11) 0.117(12) 0.076(11) 0.040(10) -0.030(10) -0.044(10)
Cl3B 0.113(14) 0.132(14) 0.046(14) 0.034(11) -0.040(11) -0.016(13)
C128 0.092(12) 0.091(13) 0.084(13) 0.006(12) -0.042(11) -0.043(11)
Cl4 0.064(4) 0.060(5) 0.072(5) 0.011(4) -0.024(4) -0.039(4)
Cl5 0.115(7) 0.081(6) 0.120(8) 0.017(6) -0.026(6) -0.073(6)
Cl6 0.100(7) 0.106(7) 0.090(7) -0.008(6) 0.016(6) -0.059(6)
C12D 0.091(14) 0.084(14) 0.080(14) 0.007(14) -0.034(13) -0.050(13)
Cl4B 0.086(15) 0.084(16) 0.072(16) 0.002(15) -0.033(14) -0.042(14)
Cl5B 0.090(14) 0.088(15) 0.079(15) 0.007(14) -0.038(13) -0.044(13)
Cl6B 0.087(15) 0.086(16) 0.066(15) 0.004(14) -0.044(13) -0.048(14)
C129 0.101(13) 0.231(15) 0.139(14) 0.026(14) -0.030(13) -0.094(13)
Cl9 0.096(6) 0.205(11) 0.118(8) 0.013(7) -0.042(6) -0.092(7)
Cl8 0.085(6) 0.259(12) 0.131(8) 0.009(9) -0.021(6) -0.073(8)
Cl7 0.106(7) 0.178(10) 0.166(9) -0.003(8) -0.025(7) -0.102(7)
C12C 0.096(12) 0.224(14) 0.146(13) 0.015(13) -0.032(13) -0.100(12)
Cl7B 0.087(6) 0.200(11) 0.124(8) 0.044(7) -0.041(5) -0.090(6)
Cl8B 0.098(6) 0.217(11) 0.161(9) -0.032(8) -0.033(6) -0.100(7)
Cl9B 0.112(7) 0.211(10) 0.110(7) 0.045(7) -0.053(6) -0.114(7)
S1 0.129(4) 0.197(6) 0.106(4) 0.072(4) -0.071(3) -0.121(5)
S2 0.087(3) 0.092(3) 0.075(3) 0.010(2) -0.025(2) -0.039(3)
S3 0.090(3) 0.084(3) 0.070(2) 0.020(2) -0.032(2) -0.055(2)
S4 0.093(3) 0.082(3) 0.070(2) 0.015(2) -0.033(2) -0.055(2)
S5 0.095(3) 0.080(3) 0.075(3) 0.007(2) -0.010(2) -0.047(3)
S6 0.095(3) 0.078(3) 0.075(3) 0.009(2) -0.008(2) -0.045(3)
S7 0.157(5) 0.109(4) 0.111(4) 0.023(3) -0.049(4) -0.100(4)
S8 0.119(4) 0.169(5) 0.119(4) 0.079(4) -0.058(3) -0.106(4)

loop_
_atom_type_symbol
_atom_type_description
_atom_type_scat_dispersion_real
_atom_type_scat_dispersion_imag
_atom_type_scat_source
C C 0.0033 0.0016 'International Tables Vol C Tables 4.2.6.8 and 6.1.1.4'
H H 0.0000 0.0000 'International Tables Vol C Tables 4.2.6.8 and 6.1.1.4'
N N 0.0061 0.0033 'International Tables Vol C Tables 4.2.6.8 and 6.1.1.4'
S S 0.1246 0.1234 'International Tables Vol C Tables 4.2.6.8 and 6.1.1.4'
Ag Ag -0.8971 1.1015 'International Tables Vol C Tables 4.2.6.8 and 6.1.1.4'
Cl Cl 0.1484 0.1585 'International Tables Vol C Tables 4.2.6.8 and 6.1.1.4'

loop_
_geom_angle_atom_site_label_1
_geom_angle_atom_site_label_2
_geom_angle_atom_site_label_3
_geom_angle
_geom_angle_site_symmetry_3
N6 Ag1 N1 176.8(3) .
N2 Ag2 N3 175.1(3) .
N4 Ag3 N5 177.5(3) .
N7 Ag4 N12 175.8(3) .
N9 Ag5 N8 171.5(3) .
N11 Ag6 N10 175.4(3) .
C1 N1 N2 109.4(7) .
C1 N1 Ag1 129.0(6) .
N2 N1 Ag1 118.7(6) .
C3 N2 N1 107.2(8) .
C3 N2 Ag2 131.4(7) .
N1 N2 Ag2 121.4(6) .
C19 N3 N4 108.6(8) .
C19 N3 Ag2 131.2(7) .
N4 N3 Ag2 119.9(6) .
C21 N4 N3 108.7(8) .
C21 N4 Ag3 129.8(7) .
N3 N4 Ag3 121.3(6) .
N6 N5 C37 107.6(8) .
N6 N5 Ag3 120.7(6) .
C37 N5 Ag3 131.7(7) .
C39 N6 N5 107.8(8) .
C39 N6 Ag1 131.2(7) .
N5 N6 Ag1 119.6(6) .
C18 N7 N8 107.5(7) .
C18 N7 Ag4 133.4(7) .
N8 N7 Ag4 118.9(6) .
C16 N8 N7 107.9(8) .
C16 N8 Ag5 133.8(7) .
N7 N8 Ag5 118.1(6) .
C34 N9 N10 106.8(8) .
C34 N9 Ag5 130.5(7) .
N10 N9 Ag5 119.8(6) .
C36 N10 N9 108.5(8) .
C36 N10 Ag6 131.6(7) .
N9 N10 Ag6 119.4(6) .
C54 N11 N12 106.5(8) .
C54 N11 Ag6 133.9(7) .
N12 N11 Ag6 118.8(6) .
C52 N12 N11 108.5(8) .
C52 N12 Ag4 130.0(7) .
N11 N12 Ag4 121.2(6) .
N1 C1 C2 107.8(9) .
N1 C1 C55 119.4(8) .
C2 C1 C55 132.6(9) .
C3 C2 C1 106.8(9) .
C3 C2 C4 127.3(9) .
C1 C2 C4 125.8(9) .
N2 C3 C2 108.8(9) .
N2 C3 C61 120.7(9) .
C2 C3 C61 130.5(9) .
C5 C4 C2 117.9(8) .
C5 C4 H4A 107.8 .
C2 C4 H4A 107.8 .
C5 C4 H4B 107.8 .
C2 C4 H4B 107.8 .
H4A C4 H4B 107.2 .
C10 C5 C6 118.0(9) .
C10 C5 C4 122.6(9) .
C6 C5 C4 119.4(8) .
C7 C6 C5 121.7(9) .
C7 C6 H6A 119.2 .
C5 C6 H6A 119.2 .
C6 C7 C8 121.1(9) .
C6 C7 H7A 119.5 .
C8 C7 H7A 119.5 .
C7 C8 C11 123.8(9) .
C7 C8 C9 118.5(9) .
C11 C8 C9 117.7(9) .
C10 C9 C14 123.5(8) .
C10 C9 C8 117.4(9) .
C14 C9 C8 119.0(9) .
C5 C10 C9 123.3(8) .
C5 C10 H10A 118.4 .
C9 C10 H10A 118.4 .
C12 C11 C8 122.1(9) .
C12 C11 H11A 118.9 .
C8 C11 H11A 118.9 .
C11 C12 C13 120.8(9) .
C11 C12 H12A 119.6 .
C13 C12 H12A 119.6 .
C14 C13 C12 118.4(9) .
C14 C13 C15 122.9(8) .
C12 C13 C15 118.6(9) .
C13 C14 C9 121.9(8) .
C13 C14 H14A 119.1 .
C9 C14 H14A 119.1 .
C13 C15 C17 115.1(8) .
C13 C15 H15A 108.5 .
C17 C15 H15A 108.5 .
C13 C15 H15B 108.5 .
C17 C15 H15B 108.5 .
H15A C15 H15B 107.5 .
N8 C16 C17 109.0(9) .
N8 C16 C67 119.8(9) .
C17 C16 C67 131.1(9) .
C18 C17 C16 106.4(9) .
C18 C17 C15 125.8(9) .
C16 C17 C15 127.6(9) .
N7 C18 C17 109.3(9) .
N7 C18 C73 119.7(8) .
C17 C18 C73 131.1(9) .
N3 C19 C20 109.9(9) .
N3 C19 C79 122.7(10) .
C20 C19 C79 126.5(9) .
C19 C20 C21 104.6(9) .
C19 C20 C22 127.0(10) .
C21 C20 C22 127.8(9) .
N4 C21 C20 108.1(9) .
N4 C21 C85 124.0(9) .
C20 C21 C85 127.9(9) .
C20 C22 C23 114.7(8) .
C20 C22 H22A 108.6 .
C23 C22 H22A 108.6 .
C20 C22 H22B 108.6 .
C23 C22 H22B 108.6 .
H22A C22 H22B 107.6 .
C28 C23 C24 118.7(9) .
C28 C23 C22 123.3(9) .
C24 C23 C22 118.0(9) .
C25 C24 C23 121.3(10) .
C25 C24 H24A 119.4 .
C23 C24 H24A 119.4 .
C24 C25 C26 120.9(9) .
C24 C25 H25A 119.5 .
C26 C25 H25A 119.5 .
C25 C26 C29 124.4(9) .
C25 C26 C27 120.0(9) .
C29 C26 C27 115.6(9) .
C28 C27 C32 124.1(9) .
C28 C27 C26 116.1(9) .
C32 C27 C26 119.7(9) .
C23 C28 C27 122.9(9) .
C23 C28 H28A 118.6 .
C27 C28 H28A 118.6 .
C30 C29 C26 123.8(10) .
C30 C29 H29A 118.1 .
C26 C29 H29A 118.1 .
C29 C30 C31 120.0(10) .
C29 C30 H30A 120.0 .
C31 C30 H30A 120.0 .
C32 C31 C30 119.0(9) .
C32 C31 C33 123.4(9) .
C30 C31 C33 117.5(9) .
C31 C32 C27 121.9(9) .
C31 C32 H32A 119.1 .
C27 C32 H32A 119.1 .
C35 C33 C31 118.1(9) .
C35 C33 H33A 107.8 .
C31 C33 H33A 107.8 .
C35 C33 H33B 107.8 .
C31 C33 H33B 107.8 .
H33A C33 H33B 107.1 .
N9 C34 C35 110.4(9) .
N9 C34 C91 121.1(9) .
C35 C34 C91 127.5(9) .
C36 C35 C34 104.8(9) .
C36 C35 C33 127.5(10) .
C34 C35 C33 127.3(10) .
N10 C36 C35 109.4(9) .
N10 C36 C97 124.0(9) .
C35 C36 C97 126.5(10) .
N5 C37 C38 109.7(8) .
N5 C37 C103 118.8(9) .
C38 C37 C103 131.4(9) .
C37 C38 C39 105.3(8) .
C37 C38 C40 127.7(9) .
C39 C38 C40 127.1(9) .
N6 C39 C38 109.6(9) .
N6 C39 C109 118.6(9) .
C38 C39 C109 131.9(9) .
C38 C40 C41 116.8(8) .
C38 C40 H40A 108.1 .
C41 C40 H40A 108.1 .
C38 C40 H40B 108.1 .
C41 C40 H40B 108.1 .
H40A C40 H40B 107.3 .
C46 C41 C42 116.8(10) .
C46 C41 C40 124.7(9) .
C42 C41 C40 118.5(9) .
C43 C42 C41 121.6(10) .
C43 C42 H42A 119.2 .
C41 C42 H42A 119.2 .
C42 C43 C44 121.9(9) .
C42 C43 H43A 119.1 .
C44 C43 H43A 119.1 .
C43 C44 C47 124.8(9) .
C43 C44 C45 119.0(9) .
C47 C44 C45 116.2(9) .
C46 C45 C50 123.8(9) .
C46 C45 C44 117.0(9) .
C50 C45 C44 119.2(9) .
C41 C46 C45 123.6(9) .
C41 C46 H46A 118.2 .
C45 C46 H46A 118.2 .
C48 C47 C44 122.9(9) .
C48 C47 H47A 118.5 .
C44 C47 H47A 118.5 .
C47 C48 C49 120.2(9) .
C47 C48 H48A 119.9 .
C49 C48 H48A 119.9 .
C50 C49 C48 119.2(9) .
C50 C49 C51 124.2(9) .
C48 C49 C51 116.6(9) .
C49 C50 C45 122.4(9) .
C49 C50 H50A 118.8 .
C45 C50 H50A 118.8 .
C53 C51 C49 115.3(8) .
C53 C51 H51A 108.4 .
C49 C51 H51A 108.4 .
C53 C51 H51B 108.4 .
C49 C51 H51B 108.4 .
H51A C51 H51B 107.5 .
N12 C52 C53 108.8(9) .
N12 C52 C115 121.3(9) .
C53 C52 C115 129.9(9) .
C54 C53 C52 105.7(9) .
C54 C53 C51 128.4(9) .
C52 C53 C51 125.9(9) .
C53 C54 N11 110.6(9) .
C53 C54 C121 130.4(9) .
N11 C54 C121 119.0(9) .
C60 C55 C56 119.6(10) .
C60 C55 C1 120.4(9) .
C56 C55 C1 120.1(9) .
C55 C56 C57 120.6(10) .
C55 C56 H56A 119.7 .
C57 C56 H56A 119.7 .
C58 C57 C56 120.6(11) .
C58 C57 H57A 119.7 .
C56 C57 H57A 119.7 .
C57 C58 C59 119.2(11) .
C57 C58 H58A 120.4 .
C59 C58 H58A 120.4 .
C58 C59 C60 119.6(11) .
C58 C59 H59A 120.2 .
C60 C59 H59A 120.2 .
C55 C60 C59 120.4(10) .
C55 C60 H60A 119.8 .
C59 C60 H60A 119.8 .
C66 C61 C62 118.3(10) .
C66 C61 C3 119.4(10) .
C62 C61 C3 122.2(10) .
C61 C62 C63 119.4(13) .
C61 C62 H62A 120.3 .
C63 C62 H62A 120.3 .
C64 C63 C62 121.0(14) .
C64 C63 H63A 119.5 .
C62 C63 H63A 119.5 .
C63 C64 C65 120.1(13) .
C63 C64 H64A 120.0 .
C65 C64 H64A 120.0 .
C64 C65 C66 119.2(14) .
C64 C65 H65A 120.4 .
C66 C65 H65A 120.4 .
C61 C66 C65 122.0(13) .
C61 C66 H66A 119.0 .
C65 C66 H66A 119.0 .
C68 C67 C72 115.6(11) .
C68 C67 C16 122.7(10) .
C72 C67 C16 121.6(10) .
C67 C68 C69 121.9(13) .
C67 C68 H68A 119.1 .
C69 C68 H68A 119.1 .
C70 C69 C68 119.8(14) .
C70 C69 H69A 120.1 .
C68 C69 H69A 120.1 .
C69 C70 C71 121.2(15) .
C69 C70 H70A 119.4 .
C71 C70 H70A 119.4 .
C70 C71 C72 118.7(14) .
C70 C71 H71A 120.6 .
C72 C71 H71A 120.6 .
C71 C72 C67 122.6(13) .
C71 C72 H72A 118.7 .
C67 C72 H72A 118.7 .
C78 C73 C74 117.4(10) .
C78 C73 C18 120.3(9) .
C74 C73 C18 122.2(9) .
C75 C74 C73 121.6(10) .
C75 C74 H74A 119.2 .
C73 C74 H74A 119.2 .
C76 C75 C74 121.5(11) .
C76 C75 H75A 119.3 .
C74 C75 H75A 119.3 .
C75 C76 C77 118.4(11) .
C75 C76 H76A 120.8 .
C77 C76 H76A 120.8 .
C76 C77 C78 121.7(10) .
C76 C77 H77A 119.1 .
C78 C77 H77A 119.1 .
C73 C78 C77 119.3(10) .
C73 C78 H78A 120.3 .
C77 C78 H78A 120.3 .
C84 C79 C80 117.7(12) .
C84 C79 C19 123.7(12) .
C80 C79 C19 118.3(11) .
C79 C80 C81 119.4(13) .
C79 C80 H80A 120.3 .
C81 C80 H80A 120.3 .
C80 C81 C82 119.1(15) .
C80 C81 H81A 120.5 .
C82 C81 H81A 120.5 .
C83 C82 C81 120.4(14) .
C83 C82 H82A 119.8 .
C81 C82 H82A 119.8 .
C82 C83 C84 119.6(14) .
C82 C83 H83A 120.2 .
C84 C83 H83A 120.2 .
C79 C84 C83 123.9(13) .
C79 C84 H84A 118.1 .
C83 C84 H84A 118.1 .
C86 C85 C90 120.0 .
C86 C85 C21 121.7(8) .
C90 C85 C21 118.3(8) .
C85 C86 C87 120.0 .
C85 C86 H86A 120.0 .
C87 C86 H86A 120.0 .
C88 C87 C86 120.0 .
C88 C87 H87A 120.0 .
C86 C87 H87A 120.0 .
C87 C88 C89 120.0 .
C87 C88 H88A 120.0 .
C89 C88 H88A 120.0 .
C90 C89 C88 120.0 .
C90 C89 H89A 120.0 .
C88 C89 H89A 120.0 .
C89 C90 C85 120.0 .
C89 C90 H90A 120.0 .
C85 C90 H90A 120.0 .
C96 C91 C92 119.4(12) .
C96 C91 C34 119.3(10) .
C92 C91 C34 121.0(11) .
C91 C92 C93 119.8(13) .
C91 C92 H92A 120.1 .
C93 C92 H92A 120.1 .
C92 C93 C94 120.8(13) .
C92 C93 H93A 119.6 .
C94 C93 H93A 119.6 .
C95 C94 C93 118.9(13) .
C95 C94 H94A 120.5 .
C93 C94 H94A 120.5 .
C94 C95 C96 119.8(13) .
C94 C95 H95A 120.1 .
C96 C95 H95A 120.1 .
C91 C96 C95 121.3(13) .
C91 C96 H96A 119.4 .
C95 C96 H96A 119.4 .
C98 C97 C102 120.0 .
C98 C97 C36 119.4(7) .
C102 C97 C36 120.5(7) .
C97 C98 C99 120.0 .
C97 C98 H98A 120.0 .
C99 C98 H98A 120.0 .
C98 C99 C100 120.0 .
C98 C99 H99A 120.0 .
C100 C99 H99A 120.0 .
C99 C100 C101 120.0 .
C99 C100 H10B 120.0 .
C101 C100 H10B 120.0 .
C102 C101 C100 120.0 .
C102 C101 H10C 120.0 .
C100 C101 H10C 120.0 .
C101 C102 C97 120.0 .
C101 C102 H10D 120.0 .
C97 C102 H10D 120.0 .
C108 C103 C104 119.1(10) .
C108 C103 C37 121.4(10) .
C104 C103 C37 119.5(10) .
C105 C104 C103 119.0(11) .
C105 C104 H10E 120.5 .
C103 C104 H10E 120.5 .
C106 C105 C104 121.4(11) .
C106 C105 H10F 119.3 .
C104 C105 H10F 119.3 .
C105 C106 C107 120.5(12) .
C105 C106 H10G 119.8 .
C107 C106 H10G 119.8 .
C106 C107 C108 119.4(12) .
C106 C107 H10H 120.3 .
C108 C107 H10H 120.3 .
C103 C108 C107 120.6(11) .
C103 C108 H10I 119.7 .
C107 C108 H10I 119.7 .
C110 C109 C114 117.4(10) .
C110 C109 C39 122.8(9) .
C114 C109 C39 119.8(9) .
C109 C110 C111 121.6(11) .
C109 C110 H11B 119.2 .
C111 C110 H11B 119.2 .
C112 C111 C110 119.7(12) .
C112 C111 H11C 120.2 .
C110 C111 H11C 120.2 .
C111 C112 C113 120.6(12) .
C111 C112 H11D 119.7 .
C113 C112 H11D 119.7 .
C114 C113 C112 118.3(13) .
C114 C113 H11E 120.9 .
C112 C113 H11E 120.9 .
C113 C114 C109 122.4(12) .
C113 C114 H11F 118.8 .
C109 C114 H11F 118.8 .
C116 C115 C120 120.0 .
C116 C115 C52 119.6(8) .
C120 C115 C52 120.4(8) .
C117 C116 C115 120.0 .
C117 C116 H11G 120.0 .
C115 C116 H11G 120.0 .
C116 C117 C118 120.0 .
C116 C117 H11H 120.0 .
C118 C117 H11H 120.0 .
C119 C118 C117 120.0 .
C119 C118 H11I 120.0 .
C117 C118 H11I 120.0 .
C118 C119 C120 120.0 .
C118 C119 H11J 120.0 .
C120 C119 H11J 120.0 .
C119 C120 C115 120.0 .
C119 C120 H12B 120.0 .
C115 C120 H12B 120.0 .
C126 C121 C122 117.5(10) .
C126 C121 C54 122.6(9) .
C122 C121 C54 119.8(9) .
C121 C122 C123 121.0(10) .
C121 C122 H12C 119.5 .
C123 C122 H12C 119.5 .
C124 C123 C122 120.4(11) .
C124 C123 H12D 119.8 .
C122 C123 H12D 119.8 .
C123 C124 C125 118.1(10) .
C123 C124 H12E 120.9 .
C125 C124 H12E 120.9 .
C126 C125 C124 121.8(11) .
C126 C125 H12F 119.1 .
C124 C125 H12F 119.1 .
C125 C126 C121 121.1(11) .
C125 C126 H12G 119.4 .
C121 C126 H12G 119.4 .
Cl2 C127 Cl3 112.1(10) .
Cl2 C127 Cl1 111.2(10) .
Cl3 C127 Cl1 112.1(10) .
Cl2 C127 H12H 107.0 .
Cl3 C127 H12H 107.0 .
Cl1 C127 H12H 107.0 .
Cl3B C12B Cl2B 112.1(10) .
Cl3B C12B Cl1B 111.9(10) .
Cl2B C12B Cl1B 112.1(10) .
Cl3B C12B H12I 106.7 .
Cl2B C12B H12I 106.8 .
Cl1B C12B H12I 106.8 .
C12B Cl2B Cl5B 147(2) 1_565
Cl6 C128 Cl4 111.9(9) .
Cl6 C128 Cl5 110.9(9) .
Cl4 C128 Cl5 112.5(9) .
Cl6 C128 H12J 107.0 .
Cl4 C128 H12J 107.0 .
Cl5 C128 H12J 107.0 .
Cl4B C12D Cl5B 111.8(10) .
Cl4B C12D Cl6B 111.7(10) .
Cl5B C12D Cl6B 111.8(10) .
Cl4B C12D H12K 107.0 .
Cl5B C12D H12K 107.0 .
Cl6B C12D H12K 107.0 .
C12D Cl5B Cl2B 167(3) 1_545
Cl9 C129 Cl8 110.9(10) .
Cl9 C129 Cl7 111.7(10) .
Cl8 C129 Cl7 111.4(10) .
Cl9 C129 H12L 107.5 .
Cl8 C129 H12L 107.5 .
Cl7 C129 H12L 107.5 .
Cl7B C12C Cl8B 111.6(10) .
Cl7B C12C Cl9B 111.5(10) .
Cl8B C12C Cl9B 112.4(10) .
Cl7B C12C H12M 107.0 .
Cl8B C12C H12M 107.0 .
Cl9B C12C H12M 107.0 .
S2 S1 S8 107.1(3) .
S1 S2 S3 107.1(3) .
S2 S3 S4 109.3(2) .
S5 S4 S3 109.1(3) .
S4 S5 S6 107.0(2) .
S7 S6 S5 107.3(3) .
S8 S7 S6 109.0(3) .
S7 S8 S1 109.6(3) .

loop_
_geom_bond_atom_site_label_1
_geom_bond_atom_site_label_2
_geom_bond_distance
_geom_bond_site_symmetry_2
Ag1 N6 2.073(8) .
Ag1 N1 2.089(8) .
Ag2 N2 2.074(8) .
Ag2 N3 2.088(8) .
Ag3 N4 2.081(9) .
Ag3 N5 2.086(8) .
Ag4 N7 2.079(8) .
Ag4 N12 2.081(8) .
Ag5 N9 2.092(8) .
Ag5 N8 2.099(8) .
Ag6 N11 2.074(8) .
Ag6 N10 2.083(8) .
N1 C1 1.349(11) .
N1 N2 1.382(11) .
N2 C3 1.370(12) .
N3 C19 1.326(12) .
N3 N4 1.372(11) .
N4 C21 1.347(12) .
N5 N6 1.364(11) .
N5 C37 1.366(11) .
N6 C39 1.358(12) .
N7 C18 1.364(11) .
N7 N8 1.381(11) .
N8 C16 1.364(12) .
N9 C34 1.357(12) .
N9 N10 1.381(11) .
N10 C36 1.362(13) .
N11 C54 1.365(11) .
N11 N12 1.376(11) .
N12 C52 1.354(12) .
C1 C2 1.402(13) .
C1 C55 1.479(13) .
C2 C3 1.382(14) .
C2 C4 1.520(13) .
C3 C61 1.469(13) .
C4 C5 1.503(13) .
C4 H4A 0.9900 .
C4 H4B 0.9900 .
C5 C10 1.372(13) .
C5 C6 1.397(13) .
C6 C7 1.359(13) .
C6 H6A 0.9500 .
C7 C8 1.419(13) .
C7 H7A 0.9500 .
C8 C11 1.424(13) .
C8 C9 1.429(12) .
C9 C10 1.411(13) .
C9 C14 1.420(13) .
C10 H10A 0.9500 .
C11 C12 1.343(13) .
C11 H11A 0.9500 .
C12 C13 1.438(12) .
C12 H12A 0.9500 .
C13 C14 1.372(13) .
C13 C15 1.529(14) .
C14 H14A 0.9500 .
C15 C17 1.530(13) .
C15 H15A 0.9900 .
C15 H15B 0.9900 .
C16 C17 1.381(14) .
C16 C67 1.478(14) .
C17 C18 1.379(13) .
C18 C73 1.488(14) .
C19 C20 1.395(14) .
C19 C79 1.498(14) .
C20 C21 1.418(14) .
C20 C22 1.510(13) .
C21 C85 1.462(11) .
C22 C23 1.521(13) .
C22 H22A 0.9900 .
C22 H22B 0.9900 .
C23 C28 1.366(13) .
C23 C24 1.419(13) .
C24 C25 1.337(14) .
C24 H24A 0.9500 .
C25 C26 1.400(13) .
C25 H25A 0.9500 .
C26 C29 1.407(13) .
C26 C27 1.447(13) .
C27 C28 1.411(13) .
C27 C32 1.412(13) .
C28 H28A 0.9500 .
C29 C30 1.359(14) .
C29 H29A 0.9500 .
C30 C31 1.414(13) .
C30 H30A 0.9500 .
C31 C32 1.359(14) .
C31 C33 1.518(14) .
C32 H32A 0.9500 .
C33 C35 1.496(14) .
C33 H33A 0.9900 .
C33 H33B 0.9900 .
C34 C35 1.398(13) .
C34 C91 1.495(14) .
C35 C36 1.386(14) .
C36 C97 1.505(12) .
C37 C38 1.374(13) .
C37 C103 1.488(13) .
C38 C39 1.386(13) .
C38 C40 1.503(12) .
C39 C109 1.477(13) .
C40 C41 1.506(13) .
C40 H40A 0.9900 .
C40 H40B 0.9900 .
C41 C46 1.378(14) .
C41 C42 1.428(13) .
C42 C43 1.354(14) .
C42 H42A 0.9500 .
C43 C44 1.386(13) .
C43 H43A 0.9500 .
C44 C47 1.430(13) .
C44 C45 1.448(12) .
C45 C46 1.411(13) .
C45 C50 1.414(13) .
C46 H46A 0.9500 .
C47 C48 1.353(14) .
C47 H47A 0.9500 .
C48 C49 1.427(13) .
C48 H48A 0.9500 .
C49 C50 1.356(13) .
C49 C51 1.523(14) .
C50 H50A 0.9500 .
C51 C53 1.510(12) .
C51 H51A 0.9900 .
C51 H51B 0.9900 .
C52 C53 1.394(13) .
C52 C115 1.460(12) .
C53 C54 1.359(14) .
C54 C121 1.483(13) .
C55 C60 1.368(13) .
C55 C56 1.371(13) .
C56 C57 1.393(14) .
C56 H56A 0.9500 .
C57 C58 1.377(16) .
C57 H57A 0.9500 .
C58 C59 1.384(16) .
C58 H58A 0.9500 .
C59 C60 1.414(14) .
C59 H59A 0.9500 .
C60 H60A 0.9500 .
C61 C66 1.352(15) .
C61 C62 1.385(15) .
C62 C63 1.400(16) .
C62 H62A 0.9500 .
C63 C64 1.35(2) .
C63 H63A 0.9500 .
C64 C65 1.35(2) .
C64 H64A 0.9500 .
C65 C66 1.397(17) .
C65 H65A 0.9500 .
C66 H66A 0.9500 .
C67 C68 1.375(15) .
C67 C72 1.386(15) .
C68 C69 1.395(18) .
C68 H68A 0.9500 .
C69 C70 1.328(19) .
C69 H69A 0.9500 .
C70 C71 1.36(2) .
C70 H70A 0.9500 .
C71 C72 1.383(17) .
C71 H71A 0.9500 .
C72 H72A 0.9500 .
C73 C78 1.398(13) .
C73 C74 1.399(13) .
C74 C75 1.372(15) .
C74 H74A 0.9500 .
C75 C76 1.360(15) .
C75 H75A 0.9500 .
C76 C77 1.374(15) .
C76 H76A 0.9500 .
C77 C78 1.409(15) .
C77 H77A 0.9500 .
C78 H78A 0.9500 .
C79 C84 1.339(15) .
C79 C80 1.391(17) .
C80 C81 1.410(18) .
C80 H80A 0.9500 .
C81 C82 1.418(19) .
C81 H81A 0.9500 .
C82 C83 1.299(18) .
C82 H82A 0.9500 .
C83 C84 1.395(17) .
C83 H83A 0.9500 .
C84 H84A 0.9500 .
C85 C86 1.3900 .
C85 C90 1.3900 .
C86 C87 1.3900 .
C86 H86A 0.9500 .
C87 C88 1.3900 .
C87 H87A 0.9500 .
C88 C89 1.3900 .
C88 H88A 0.9500 .
C89 C90 1.3900 .
C89 H89A 0.9500 .
C90 H90A 0.9500 .
C91 C96 1.380(16) .
C91 C92 1.384(15) .
C92 C93 1.387(17) .
C92 H92A 0.9500 .
C93 C94 1.399(19) .
C93 H93A 0.9500 .
C94 C95 1.384(18) .
C94 H94A 0.9500 .
C95 C96 1.388(16) .
C95 H95A 0.9500 .
C96 H96A 0.9500 .
C97 C98 1.3900 .
C97 C102 1.3900 .
C98 C99 1.3900 .
C98 H98A 0.9500 .
C99 C100 1.3900 .
C99 H99A 0.9500 .
C100 C101 1.3900 .
C100 H10B 0.9500 .
C101 C102 1.3900 .
C101 H10C 0.9500 .
C102 H10D 0.9500 .
C103 C108 1.388(15) .
C103 C104 1.400(15) .
C104 C105 1.396(15) .
C104 H10E 0.9500 .
C105 C106 1.354(17) .
C105 H10F 0.9500 .
C106 C107 1.378(17) .
C106 H10G 0.9500 .
C107 C108 1.399(15) .
C107 H10H 0.9500 .
C108 H10I 0.9500 .
C109 C110 1.383(14) .
C109 C114 1.395(14) .
C110 C111 1.395(16) .
C110 H11B 0.9500 .
C111 C112 1.368(18) .
C111 H11C 0.9500 .
C112 C113 1.403(18) .
C112 H11D 0.9500 .
C113 C114 1.383(16) .
C113 H11E 0.9500 .
C114 H11F 0.9500 .
C115 C116 1.3900 .
C115 C120 1.3900 .
C116 C117 1.3900 .
C116 H11G 0.9500 .
C117 C118 1.3900 .
C117 H11H 0.9500 .
C118 C119 1.3900 .
C118 H11I 0.9500 .
C119 C120 1.3900 .
C119 H11J 0.9500 .
C120 H12B 0.9500 .
C121 C126 1.374(14) .
C121 C122 1.399(14) .
C122 C123 1.402(14) .
C122 H12C 0.9500 .
C123 C124 1.366(15) .
C123 H12D 0.9500 .
C124 C125 1.388(15) .
C124 H12E 0.9500 .
C125 C126 1.374(15) .
C125 H12F 0.9500 .
C126 H12G 0.9500 .
C127 Cl2 1.707(10) .
C127 Cl3 1.711(10) .
C127 Cl1 1.711(10) .
C127 H12H 1.0000 .
C12B Cl3B 1.711(11) .
C12B Cl2B 1.711(11) .
C12B Cl1B 1.712(11) .
C12B H12I 1.0000 .
Cl2B Cl5B 2.28(5) 1_565
C128 Cl6 1.708(10) .
C128 Cl4 1.709(10) .
C128 Cl5 1.711(10) .
C128 H12J 1.0000 .
C12D Cl4B 1.711(11) .
C12D Cl5B 1.712(11) .
C12D Cl6B 1.712(11) .
C12D H12K 1.0000 .
Cl5B Cl2B 2.28(5) 1_545
C129 Cl9 1.715(11) .
C129 Cl8 1.715(11) .
C129 Cl7 1.717(11) .
C129 H12L 1.0000 .
C12C Cl7B 1.711(10) .
C12C Cl8B 1.712(10) .
C12C Cl9B 1.716(10) .
C12C H12M 1.0000 .
S1 S2 2.033(7) .
S1 S8 2.063(7) .
S2 S3 2.034(6) .
S3 S4 2.041(6) .
S4 S5 2.036(6) .
S5 S6 2.063(6) .
S6 S7 2.045(7) .
S7 S8 2.038(8) .
